data_2211903
loop_
_publ_author_name
'Ou, Guang-Chuan'
'Chen, Hai-Yan'

_publ_section_title
;
 Bis(diethylenetriamine)cobalt(III) hexacyanocobaltate(III) dihydrate
;
_journal_coeditor_code NG2168
_journal_issue 1
_journal_name_full 'Acta Crystallographica Section E'
_journal_page_first m36
_journal_page_last m38
_journal_paper_doi 10.1107/S1600536806051051
_journal_volume 63
_journal_year 2007
_chemical_formula_iupac '[Co (C4 H13 N3)2] [Co (C N)6] , 2H2 O'
_chemical_formula_moiety 'C8 H26 Co1 N6 3+ , C6 Co1 N6 3- , 2H2 O'
_chemical_formula_sum 'C14 H30 Co2 N12 O2'
_chemical_formula_weight 516.36
_chemical_name_systematic
;
Bis(diethylenetriamine)cobalt(III) hexacyanocobaltate(III) monohydrate
;
_space_group_IT_number 14
_symmetry_cell_setting monoclinic
_symmetry_space_group_name_Hall '-P 2yn'
_symmetry_space_group_name_H-M 'P 1 21/n 1'
_atom_sites_solution_hydrogens geom
_atom_sites_solution_primary direct
_atom_sites_solution_secondary difmap
_audit_creation_method SHELXL97
_cell_angle_alpha 90.00
_cell_angle_beta 94.973(7)
_cell_angle_gamma 90.00
_cell_formula_units_Z 2
_cell_length_a 8.148(3)
_cell_length_b 12.217(4)
_cell_length_c 10.935(4)
_cell_measurement_reflns_used 739
_cell_measurement_temperature 293(2)
_cell_measurement_theta_max 27.2
_cell_measurement_theta_min 2.5
_cell_volume 1084.4(7)
_computing_cell_refinement SMART
_computing_data_collection 'SMART (Bruker, 1999)'
_computing_data_reduction 'SAINT (Bruker, 1999)'
_computing_molecular_graphics 'SHELXTL (Bruker, 1999)'
_computing_publication_material SHELXTL
_computing_structure_refinement 'SHELXL97 (Sheldrick, 1997)'
_computing_structure_solution 'SHELXS97 (Sheldrick, 1997)'
_diffrn_ambient_temperature 293(2)
_diffrn_measured_fraction_theta_full 0.989
_diffrn_measured_fraction_theta_max 0.989
_diffrn_measurement_device_type 'Bruker APEX area-detector'
_diffrn_measurement_method '\f and \w'
_diffrn_radiation_monochromator graphite
_diffrn_radiation_source 'fine-focus sealed tube'
_diffrn_radiation_type MoK\a
_diffrn_radiation_wavelength 0.71073
_diffrn_reflns_av_R_equivalents 0.0230
_diffrn_reflns_av_sigmaI/netI 0.0307
_diffrn_reflns_limit_h_max 10
_diffrn_reflns_limit_h_min -9
_diffrn_reflns_limit_k_max 15
_diffrn_reflns_limit_k_min -15
_diffrn_reflns_limit_l_max 14
_diffrn_reflns_limit_l_min -8
_diffrn_reflns_number 6186
_diffrn_reflns_theta_full 27.16
_diffrn_reflns_theta_max 27.16
_diffrn_reflns_theta_min 2.51
_diffrn_standards_decay_% 0
_diffrn_standards_interval_count 0
_diffrn_standards_interval_time 0
_diffrn_standards_number 0
_exptl_absorpt_coefficient_mu 1.568
_exptl_absorpt_correction_T_max 0.8222
_exptl_absorpt_correction_T_min 0.5199
_exptl_absorpt_correction_type multi-scan
_exptl_absorpt_process_details '(SADABS; Sheldrick, 1996)'
_exptl_crystal_colour Yellow
_exptl_crystal_density_diffrn 1.582
_exptl_crystal_density_method 'not measured'
_exptl_crystal_description Block
_exptl_crystal_F_000 536
_exptl_crystal_size_max 0.48
_exptl_crystal_size_mid 0.31
_exptl_crystal_size_min 0.13
_refine_diff_density_max 0.447
_refine_diff_density_min -0.210
_refine_ls_extinction_method none
_refine_ls_goodness_of_fit_ref 1.040
_refine_ls_hydrogen_treatment constr
_refine_ls_matrix_type full
_refine_ls_number_parameters 139
_refine_ls_number_reflns 2375
_refine_ls_number_restraints 0
_refine_ls_restrained_S_all 1.040
_refine_ls_R_factor_all 0.0617
_refine_ls_R_factor_gt 0.0321
_refine_ls_shift/su_max 0.000
_refine_ls_shift/su_mean 0.000
_refine_ls_structure_factor_coef Fsqd
_refine_ls_weighting_details 'calc w = 1/[\s^2^(Fo^2^)+(0.0501P)^2^+0.0602P] where P=(Fo^2^+2Fc^2^)/3'
_refine_ls_weighting_scheme calc
_refine_ls_wR_factor_gt 0.0828
_refine_ls_wR_factor_ref 0.0947
_reflns_number_gt 1473
_reflns_number_total 2375
_reflns_threshold_expression I>2\s(I)
_cod_data_source_file ng2168.cif
_cod_data_source_block I
_cod_depositor_comments
;
The following automatic conversions were performed:
'_symmetry_cell_setting' value 'Monoclinic' changed to 'monoclinic'
according to '/home/saulius/struct/CIF-dictionaries/cif_core.dic'
dictionary named 'cif_core.dic' version 2.4.1 from
2010-06-29.

'_exptl_absorpt_correction_type' value 'Multi-scan' changed
to 'multi-scan' according to
'/home/saulius/struct/CIF-dictionaries/cif_core.dic' dictionary named
'cif_core.dic' version 2.4.1 from 2010-06-29.

Automatic conversion script
Id: cif_fix_enum 1527 2010-12-29 10:47:43Z saulius 

The following automatic conversions were performed:

'_symmetry_cell_setting' value 'Monoclinic' changed to 'monoclinic'
according to /home/saulius/struct/CIF-dictionaries/cif_core.dic
dictionary named 'cif_core.dic' version 2.4.1 from
2010-06-29.

'_exptl_absorpt_correction_type' value 'Multi-scan'
changed to 'multi-scan' according to
/home/saulius/struct/CIF-dictionaries/cif_core.dic dictionary named
'cif_core.dic' version 2.4.1 from 2010-06-29.

Automatic conversion script
Id: cif_fix_values 1715 2011-07-08 13:25:40Z adriana 
;
_cod_original_cell_volume 1084.3(6)
_cod_original_sg_symbol_H-M 'P 21/n'
_cod_database_code 2211903
_cod_database_fobs_code 2211903

loop_
_symmetry_equiv_pos_as_xyz
'x, y, z'
'-x+1/2, y+1/2, -z+1/2'
'-x, -y, -z'
'x-1/2, -y-1/2, z-1/2'

loop_
_atom_site_type_symbol
_atom_site_label
_atom_site_fract_x
_atom_site_fract_y
_atom_site_fract_z
_atom_site_U_iso_or_equiv
_atom_site_adp_type
_atom_site_calc_flag
_atom_site_refinement_flags
_atom_site_occupancy
Co Co1 0.0000 0.0000 0.0000 0.02655(14) Uani d S 1
Co Co2 0.5000 0.0000 0.5000 0.03055(15) Uani d S 1
N N2 0.0715(3) 0.11345(17) 0.12131(19) 0.0367(5) Uani d . 1
H H2A 0.1822 0.1162 0.1297 0.044 Uiso calc R 1
H H2B 0.0341 0.1791 0.0939 0.044 Uiso calc R 1
N N5 0.4247(3) 0.06444(19) 0.2321(2) 0.0467(6) Uani d . 1
N N3 0.1235(3) 0.06265(17) -0.12925(19) 0.0360(5) Uani d . 1
H H3A 0.2253 0.0819 -0.0952 0.043 Uiso calc R 1
C C1 0.3830(3) 0.1246(2) 0.5507(2) 0.0377(6) Uani d . 1
N N1 0.1847(2) -0.09322(17) 0.06332(19) 0.0368(5) Uani d . 1
H H1A 0.2057 -0.1430 0.0061 0.044 Uiso calc R 1
H H1B 0.2754 -0.0518 0.0790 0.044 Uiso calc R 1
C C2 0.3061(3) -0.0870(2) 0.4933(2) 0.0379(6) Uani d . 1
C C3 0.4522(3) 0.0401(2) 0.3325(3) 0.0356(6) Uani d . 1
C C4 0.1435(4) -0.0223(2) -0.2228(3) 0.0509(8) Uani d . 1
H H4A 0.2362 -0.0688 -0.1961 0.061 Uiso calc R 1
H H4B 0.1668 0.0123 -0.2993 0.061 Uiso calc R 1
N N4 0.1920(3) -0.1426(2) 0.4907(2) 0.0582(7) Uani d . 1
N N6 0.3179(3) 0.1998(2) 0.5828(2) 0.0549(7) Uani d . 1
C C5 0.0369(4) 0.1642(2) -0.1764(3) 0.0474(7) Uani d . 1
H H5A 0.0662 0.1796 -0.2587 0.057 Uiso calc R 1
H H5B 0.0719 0.2257 -0.1243 0.057 Uiso calc R 1
C C6 0.0090(4) 0.0908(3) 0.2439(3) 0.0496(8) Uani d . 1
H H6A 0.0919 0.0522 0.2962 0.060 Uiso calc R 1
H H6B -0.0161 0.1590 0.2837 0.060 Uiso calc R 1
C C7 0.1460(3) -0.1508(2) 0.1782(3) 0.0478(7) Uani d . 1
H H7A 0.1869 -0.1084 0.2494 0.057 Uiso calc R 1
H H7B 0.1991 -0.2219 0.1829 0.057 Uiso calc R 1
O O1W 0.4440(3) 0.14114(18) -0.0152(2) 0.0616(6) Uani d . 1
H H1C 0.4445 0.1199 0.0600 0.074 Uiso d R 1
H H1D 0.4182 0.2086 -0.0085 0.074 Uiso d R 1

loop_
_atom_site_aniso_label
_atom_site_aniso_U_11
_atom_site_aniso_U_22
_atom_site_aniso_U_33
_atom_site_aniso_U_12
_atom_site_aniso_U_13
_atom_site_aniso_U_23
Co1 0.0266(2) 0.0281(3) 0.0250(3) -0.00121(19) 0.00239(19) -0.0012(2)
Co2 0.0348(3) 0.0294(3) 0.0272(3) -0.0029(2) 0.0010(2) 0.0009(2)
N2 0.0343(12) 0.0381(13) 0.0376(13) -0.0030(9) 0.0022(10) -0.0069(10)
N5 0.0491(14) 0.0543(17) 0.0354(14) -0.0038(12) -0.0039(11) 0.0030(12)
N3 0.0370(12) 0.0409(14) 0.0306(11) -0.0061(10) 0.0050(10) -0.0001(10)
C1 0.0456(16) 0.0344(16) 0.0337(15) -0.0027(13) 0.0078(13) 0.0052(13)
N1 0.0348(12) 0.0351(13) 0.0400(13) 0.0023(10) -0.0007(10) -0.0015(10)
C2 0.0418(16) 0.0420(17) 0.0295(14) -0.0048(13) -0.0005(12) -0.0006(12)
C3 0.0336(14) 0.0368(14) 0.0366(16) -0.0018(12) 0.0041(12) -0.0010(13)
C4 0.0506(18) 0.059(2) 0.0455(17) 0.0006(14) 0.0196(15) -0.0047(15)
N4 0.0603(17) 0.0658(19) 0.0483(16) -0.0197(14) 0.0030(13) -0.0019(13)
N6 0.0690(18) 0.0362(15) 0.0621(18) 0.0001(13) 0.0208(15) 0.0034(13)
C5 0.062(2) 0.0379(17) 0.0423(17) -0.0068(14) 0.0061(15) 0.0076(13)
C6 0.0568(19) 0.0556(19) 0.0371(17) -0.0026(15) 0.0070(14) -0.0078(14)
C7 0.0543(19) 0.0442(18) 0.0427(18) 0.0029(14) -0.0074(15) 0.0047(14)
O1W 0.0590(13) 0.0648(15) 0.0610(14) -0.0014(11) 0.0057(11) 0.0007(11)

loop_
_atom_type_symbol
_atom_type_description
_atom_type_scat_dispersion_real
_atom_type_scat_dispersion_imag
_atom_type_scat_source
C C 0.0033 0.0016 'International Tables Vol C Tables 4.2.6.8 and 6.1.1.4'
H H 0.0000 0.0000 'International Tables Vol C Tables 4.2.6.8 and 6.1.1.4'
N N 0.0061 0.0033 'International Tables Vol C Tables 4.2.6.8 and 6.1.1.4'
O O 0.0106 0.0060 'International Tables Vol C Tables 4.2.6.8 and 6.1.1.4'
Co Co 0.3494 0.9721 'International Tables Vol C Tables 4.2.6.8 and 6.1.1.4'

loop_
_geom_angle_atom_site_label_1
_geom_angle_atom_site_label_2
_geom_angle_atom_site_label_3
_geom_angle_site_symmetry_1
_geom_angle_site_symmetry_3
_geom_angle
_geom_angle_publ_flag
N3 Co1 N3 . 3 180.00(16) yes
N3 Co1 N1 . 3 86.83(9) yes
N3 Co1 N1 3 3 93.17(9) ?
N3 Co1 N1 . . 93.17(9) ?
N3 Co1 N1 3 . 86.83(9) ?
N1 Co1 N1 3 . 180.00(15) ?
N3 Co1 N2 . . 94.05(9) yes
N3 Co1 N2 3 . 85.95(9) ?
N1 Co1 N2 3 . 90.12(9) yes
N1 Co1 N2 . . 89.88(9) ?
N3 Co1 N2 . 3 85.95(9) ?
N3 Co1 N2 3 3 94.05(9) ?
N1 Co1 N2 3 3 89.88(9) ?
N1 Co1 N2 . 3 90.12(9) ?
N2 Co1 N2 . 3 180.00(17) ?
C2 Co2 C2 3_656 . 180.00(13) ?
C2 Co2 C3 3_656 . 89.62(11) ?
C2 Co2 C3 . . 90.38(11) ?
C2 Co2 C3 3_656 3_656 90.38(11) ?
C2 Co2 C3 . 3_656 89.62(11) ?
C3 Co2 C3 . 3_656 180.00(6) ?
C2 Co2 C1 3_656 . 88.69(11) ?
C2 Co2 C1 . . 91.31(11) ?
C3 Co2 C1 . . 90.50(11) ?
C3 Co2 C1 3_656 . 89.50(11) ?
C2 Co2 C1 3_656 3_656 91.31(11) ?
C2 Co2 C1 . 3_656 88.69(11) ?
C3 Co2 C1 . 3_656 89.50(11) ?
C3 Co2 C1 3_656 3_656 90.50(11) ?
C1 Co2 C1 . 3_656 180.00(15) ?
C6 N2 Co1 . . 111.62(16) ?
C6 N2 H2A . . 109.3 ?
Co1 N2 H2A . . 109.3 ?
C6 N2 H2B . . 109.3 ?
Co1 N2 H2B . . 109.3 ?
H2A N2 H2B . . 108.0 ?
C4 N3 C5 . . 114.9(2) ?
C4 N3 Co1 . . 108.65(16) ?
C5 N3 Co1 . . 108.42(16) ?
C4 N3 H3A . . 108.2 ?
C5 N3 H3A . . 108.2 ?
Co1 N3 H3A . . 108.2 ?
N6 C1 Co2 . . 177.8(3) ?
C7 N1 Co1 . . 110.95(16) ?
C7 N1 H1A . . 109.4 ?
Co1 N1 H1A . . 109.4 ?
C7 N1 H1B . . 109.4 ?
Co1 N1 H1B . . 109.4 ?
H1A N1 H1B . . 108.0 ?
N4 C2 Co2 . . 177.7(3) ?
N5 C3 Co2 . . 179.5(3) ?
N3 C4 C6 . 3 111.0(2) ?
N3 C4 H4A . . 109.4 ?
C6 C4 H4A 3 . 109.4 ?
N3 C4 H4B . . 109.4 ?
C6 C4 H4B 3 . 109.4 ?
H4A C4 H4B . . 108.0 ?
N3 C5 C7 . 3 110.6(2) ?
N3 C5 H5A . . 109.5 ?
C7 C5 H5A 3 . 109.5 ?
N3 C5 H5B . . 109.5 ?
C7 C5 H5B 3 . 109.5 ?
H5A C5 H5B . . 108.1 ?
C4 C6 N2 3 . 107.9(2) ?
C4 C6 H6A 3 . 110.1 ?
N2 C6 H6A . . 110.1 ?
C4 C6 H6B 3 . 110.1 ?
N2 C6 H6B . . 110.1 ?
H6A C6 H6B . . 108.4 ?
N1 C7 C5 . 3 108.8(2) ?
N1 C7 H7A . . 109.9 ?
C5 C7 H7A 3 . 109.9 ?
N1 C7 H7B . . 109.9 ?
C5 C7 H7B 3 . 109.9 ?
H7A C7 H7B . . 108.3 ?
H1C O1W H1D . . 101.0 ?

loop_
_geom_bond_atom_site_label_1
_geom_bond_atom_site_label_2
_geom_bond_site_symmetry_2
_geom_bond_distance
_geom_bond_publ_flag
Co1 N3 . 1.960(2) yes
Co1 N3 3 1.960(2) ?
Co1 N1 3 1.965(2) ?
Co1 N1 . 1.965(2) yes
Co1 N2 . 1.971(2) yes
Co1 N2 3 1.971(2) ?
Co2 C2 3_656 1.900(3) ?
Co2 C2 . 1.900(3) yes
Co2 C3 . 1.903(3) yes
Co2 C3 3_656 1.903(3) ?
Co2 C1 . 1.903(3) yes
Co2 C1 3_656 1.903(3) ?
N2 C6 . 1.500(3) ?
N2 H2A . 0.9000 ?
N2 H2B . 0.9000 ?
N5 C3 . 1.141(3) ?
N3 C4 . 1.476(4) ?
N3 C5 . 1.496(3) ?
N3 H3A . 0.9100 ?
C1 N6 . 1.132(3) ?
N1 C7 . 1.496(3) ?
N1 H1A . 0.9000 ?
N1 H1B . 0.9000 ?
C2 N4 . 1.150(3) ?
C4 C6 3 1.499(4) ?
C4 H4A . 0.9700 ?
C4 H4B . 0.9700 ?
C5 C7 3 1.498(4) ?
C5 H5A . 0.9700 ?
C5 H5B . 0.9700 ?
C6 C4 3 1.499(4) ?
C6 H6A . 0.9700 ?
C6 H6B . 0.9700 ?
C7 C5 3 1.498(4) ?
C7 H7A . 0.9700 ?
C7 H7B . 0.9700 ?
O1W H1C . 0.8618 ?
O1W H1D . 0.8554 ?

loop_
_geom_hbond_atom_site_label_D
_geom_hbond_atom_site_label_H
_geom_hbond_atom_site_label_A
_geom_hbond_site_symmetry_A
_geom_hbond_distance_DH
_geom_hbond_distance_HA
_geom_hbond_distance_DA
_geom_hbond_angle_DHA
_geom_hbond_publ_flag
N2 H2A N5 . 0.90 2.27 3.083(3) 149.4 yes
N2 H2B N6 4_565 0.90 2.30 3.082(3) 145.9 yes
O1W H1D N4 2 0.86 2.04 2.886(3) 168.1 yes
N3 H3A O1W . 0.91 2.05 2.955(3) 173.9 yes
N1 H1A N6 2_545 0.90 2.15 2.990(3) 154.4 yes
N1 H1B N5 . 0.90 2.44 3.212(3) 144.2 ?
O1W H1C N5 . 0.86 2.02 2.879(3) 174.7 yes

loop_
_geom_torsion_atom_site_label_1
_geom_torsion_atom_site_label_2
_geom_torsion_atom_site_label_3
_geom_torsion_atom_site_label_4
_geom_torsion_site_symmetry_1
_geom_torsion_site_symmetry_4
_geom_torsion
N3 Co1 N2 C6 . . -176.25(18)
N3 Co1 N2 C6 3 . 3.75(18)
N1 Co1 N2 C6 3 . 96.92(18)
N1 Co1 N2 C6 . . -83.08(18)
N2 Co1 N2 C6 3 . -8.2(2)
N3 Co1 N3 C4 3 . 2E1(10)
N1 Co1 N3 C4 3 . -109.02(19)
N1 Co1 N3 C4 . . 70.98(19)
N2 Co1 N3 C4 . . 161.08(18)
N2 Co1 N3 C4 3 . -18.92(18)
N3 Co1 N3 C5 3 . 14E1(10)
N1 Co1 N3 C5 3 . 16.51(17)
N1 Co1 N3 C5 . . -163.49(17)
N2 Co1 N3 C5 . . -73.38(17)
N2 Co1 N3 C5 3 . 106.62(17)
C2 Co2 C1 N6 3_656 . -29(7)
C2 Co2 C1 N6 . . 151(7)
C3 Co2 C1 N6 . . -118(7)
C3 Co2 C1 N6 3_656 . 62(7)
C1 Co2 C1 N6 3_656 . 14E1(3)
N3 Co1 N1 C7 . . 174.04(17)
N3 Co1 N1 C7 3 . -5.96(17)
N1 Co1 N1 C7 3 . -5E1(5)
N2 Co1 N1 C7 . . 79.99(18)
N2 Co1 N1 C7 3 . -100.01(18)
C2 Co2 C2 N4 3_656 . 1E1(7)
C3 Co2 C2 N4 . . 127(6)
C3 Co2 C2 N4 3_656 . -53(6)
C1 Co2 C2 N4 . . -142(6)
C1 Co2 C2 N4 3_656 . 38(6)
C2 Co2 C3 N5 3_656 . 2E1(3)
C2 Co2 C3 N5 . . -17E1(10)
C3 Co2 C3 N5 3_656 . -10E1(10)
C1 Co2 C3 N5 . . 10E1(3)
C1 Co2 C3 N5 3_656 . -8E1(3)
C5 N3 C4 C6 . 3 -83.2(3)
Co1 N3 C4 C6 . 3 38.5(3)
C4 N3 C5 C7 . 3 85.6(3)
Co1 N3 C5 C7 . 3 -36.1(3)
Co1 N2 C6 C4 . 3 -25.1(3)
Co1 N1 C7 C5 . 3 27.1(3)
